data_1559107
loop_
_publ_author_name
'Yan, Lipeng'
'Lan, Jingbo'
'Cheng, Hu'
'Li, Yihang'
'Zhang, Mangang'
'Wu, Di'
'You, Jingsong'

_publ_section_title
;
 Regioselective addition/annulation of ferrocenyl thioamides with
 1,3-diynes via a sulfur-transfer rearrangement to construct extended
 \p-conjugated ferrocenes with luminescent property
;
_journal_name_full 'Chemical Science'
_journal_paper_doi 10.1039/D0SC04597G
_journal_year 2020
_chemical_formula_moiety 'C32 H29 Fe N O, H O0.5'
_chemical_formula_sum 'C32 H30 Fe N O1.5'
_chemical_formula_weight 508.42
_space_group_crystal_system orthorhombic
_space_group_IT_number 60
_space_group_name_Hall '-P 2n 2ab'
_space_group_name_H-M_alt 'P b c n'
_atom_sites_solution_hydrogens mixed
_atom_sites_solution_primary dual
_audit_creation_date 2019-06-17
_audit_creation_method
;
Olex2 1.2
(compiled 2018.05.29 svn.r3508 for OlexSys, GUI svn.r5506)
;
_audit_update_record
;
2019-07-09 deposited with the CCDC.	2020-09-15 downloaded from the CCDC.
;
_cell_angle_alpha 90
_cell_angle_beta 90
_cell_angle_gamma 90
_cell_formula_units_Z 8
_cell_length_a 13.4843(5)
_cell_length_b 14.5316(6)
_cell_length_c 26.5664(10)
_cell_measurement_reflns_used 4826
_cell_measurement_temperature 293(2)
_cell_measurement_theta_max 27.7320
_cell_measurement_theta_min 3.4800
_cell_volume 5205.6(3)
_computing_cell_refinement 'CrysAlisPro 1.171.38.43 (Rigaku OD, 2015)'
_computing_data_collection 'CrysAlisPro 1.171.38.43 (Rigaku OD, 2015)'
_computing_data_reduction 'CrysAlisPro 1.171.38.43 (Rigaku OD, 2015)'
_computing_molecular_graphics 'Olex2 (Dolomanov et al., 2009)'
_computing_publication_material 'Olex2 (Dolomanov et al., 2009)'
_computing_structure_refinement 'ShelXL (Sheldrick, 2015)'
_computing_structure_solution 'ShelXT (Sheldrick, 2015)'
_diffrn_ambient_temperature 293.15
_diffrn_detector 'CCD plate'
_diffrn_detector_area_resol_mean 16.0874
_diffrn_detector_type Eos
_diffrn_measured_fraction_theta_full 0.998
_diffrn_measured_fraction_theta_max 0.998
_diffrn_measurement_details
;
List of Runs (angles in degrees, time in seconds):

  # Type    Start    End  Width  t~exp~   \w     \q     \k     \f   Frames
#--------------------------------------------------------------------------
  1  \w    -42.00 -10.00   0.50   60.00    --  -14.81  77.00-180.00   64
  2  \w      7.00  52.00   0.50   60.00    --  -14.81  77.00-180.00   90
  3  \w    -10.00  84.00   0.50   60.00    --   16.92  77.00  90.00  188
  4  \w     53.00  83.00   0.50   60.00    --   16.92  77.00 -30.00   60
  5  \w     52.00  79.00   0.50   60.00    --   16.92  77.00 -60.00   54
;
_diffrn_measurement_device 'four-circle diffractometer'
_diffrn_measurement_device_type 'Xcalibur, Eos'
_diffrn_measurement_method '\w scans'
_diffrn_orient_matrix_type 'CrysAlisPro convention (1999,Acta A55,543-557)'
_diffrn_orient_matrix_UB_11 -0.0169089000
_diffrn_orient_matrix_UB_12 -0.0001589000
_diffrn_orient_matrix_UB_13 -0.0252859000
_diffrn_orient_matrix_UB_21 -0.0495306000
_diffrn_orient_matrix_UB_22 0.0050807000
_diffrn_orient_matrix_UB_23 0.0085212000
_diffrn_orient_matrix_UB_31 0.0050803000
_diffrn_orient_matrix_UB_32 0.0485571000
_diffrn_orient_matrix_UB_33 -0.0010154000
_diffrn_radiation_monochromator graphite
_diffrn_radiation_probe x-ray
_diffrn_radiation_type MoK\a
_diffrn_radiation_wavelength 0.71073
_diffrn_reflns_av_R_equivalents 0.0492
_diffrn_reflns_av_unetI/netI 0.0549
_diffrn_reflns_Laue_measured_fraction_full 0.998
_diffrn_reflns_Laue_measured_fraction_max 0.998
_diffrn_reflns_limit_h_max 16
_diffrn_reflns_limit_h_min -15
_diffrn_reflns_limit_k_max 17
_diffrn_reflns_limit_k_min -18
_diffrn_reflns_limit_l_max 33
_diffrn_reflns_limit_l_min -27
_diffrn_reflns_number 23593
_diffrn_reflns_point_group_measured_fraction_full 0.998
_diffrn_reflns_point_group_measured_fraction_max 0.998
_diffrn_reflns_theta_full 25.242
_diffrn_reflns_theta_max 26.373
_diffrn_reflns_theta_min 3.067
_diffrn_source 'fine-focus sealed X-ray tube'
_diffrn_source_type 'Enhance (Mo) X-ray Source'
_exptl_absorpt_coefficient_mu 0.606
_exptl_absorpt_correction_T_max 1.00000
_exptl_absorpt_correction_T_min 0.84445
_exptl_absorpt_correction_type multi-scan
_exptl_absorpt_process_details
;
CrysAlisPro 1.171.38.43 (Rigaku Oxford Diffraction, 2015)
Empirical absorption correction using spherical harmonics,
 implemented in SCALE3 ABSPACK scaling algorithm.
;
_exptl_crystal_density_diffrn 1.297
_exptl_crystal_description block
_exptl_crystal_F_000 2136
_exptl_crystal_size_max 0.35
_exptl_crystal_size_mid 0.3
_exptl_crystal_size_min 0.25
_refine_diff_density_max 0.327
_refine_diff_density_min -0.373
_refine_diff_density_rms 0.045
_refine_ls_extinction_method none
_refine_ls_goodness_of_fit_ref 1.001
_refine_ls_hydrogen_treatment mixed
_refine_ls_matrix_type full
_refine_ls_number_parameters 325
_refine_ls_number_reflns 5325
_refine_ls_number_restraints 0
_refine_ls_restrained_S_all 1.001
_refine_ls_R_factor_all 0.0858
_refine_ls_R_factor_gt 0.0448
_refine_ls_shift/su_max 0.001
_refine_ls_shift/su_mean 0.000
_refine_ls_structure_factor_coef Fsqd
_refine_ls_weighting_details 'w=1/[\s^2^(Fo^2^)+(0.0475P)^2^] where P=(Fo^2^+2Fc^2^)/3'
_refine_ls_weighting_scheme calc
_refine_ls_wR_factor_gt 0.0954
_refine_ls_wR_factor_ref 0.1091
_reflns_Friedel_coverage 0.000
_reflns_number_gt 3406
_reflns_number_total 5325
_reflns_threshold_expression 'I > 2\s(I)'
_cod_data_source_file d0sc04597g2.cif
_cod_data_source_block 190615_s1_ylp
_cod_original_formula_sum 'C32 H30 Fe N O1.50'
_cod_database_code 1559107
_shelx_shelxl_version_number 2014/7
_chemical_oxdiff_formula C340
_shelx_space_group_comment
;
The symmetry employed for this shelxl refinement is uniquely defined
by the following loop, which should always be used as a source of
symmetry information in preference to the above space-group names.
They are only intended as comments.
;
_shelx_estimated_absorpt_t_max 0.863
_shelx_estimated_absorpt_t_min 0.816
_reflns_odcompleteness_completeness 99.71
_reflns_odcompleteness_iscentric 1
_reflns_odcompleteness_theta 26.32
_olex2_refinement_description
;
1. Fixed Uiso
 At 1.2 times of:
  All C(H) groups, All C(H,H) groups
2.a Secondary CH2 refined with riding coordinates:
 C1(H1A,H1B), C2(H2A,H2B), C3(H3A,H3B), C4(H4A,H4B), C5(H5A,H5B)
2.b Aromatic/amide H refined with riding coordinates:
 C9(H9), C10(H10), C11(H11), C12(H12), C13(H13), C14(H14), C15(H15), C16(H16),
 C21(H21), C22(H22), C23(H23), C24(H24), C25(H25), C26(H26), C28(H28), C29(H29),
  C30(H30), C31(H31), C32(H32)
;
_olex2_date_sample_data_collection 2009-06-08
_olex2_submission_special_instructions 'No special instructions were received'
_oxdiff_exptl_absorpt_empirical_details
;
Empirical correction (ABSPACK) includes:
- Absorption correction using spherical harmonics
- Frame scaling
;
_oxdiff_exptl_absorpt_empirical_full_max 1.142
_oxdiff_exptl_absorpt_empirical_full_min 0.852

loop_
_space_group_symop_operation_xyz
'x, y, z'
'-x+1/2, -y+1/2, z+1/2'
'-x, y, -z+1/2'
'x+1/2, -y+1/2, -z'
'-x, -y, -z'
'x-1/2, y-1/2, -z-1/2'
'x, -y, z-1/2'
'-x-1/2, y-1/2, z'

loop_
_atom_site_label
_atom_site_type_symbol
_atom_site_fract_x
_atom_site_fract_y
_atom_site_fract_z
_atom_site_U_iso_or_equiv
_atom_site_adp_type
_atom_site_occupancy
_atom_site_site_symmetry_order
_atom_site_calc_flag
_atom_site_refinement_flags_posn
_atom_site_refinement_flags_adp
_atom_site_refinement_flags_occupancy
_atom_site_disorder_assembly
_atom_site_disorder_group
Fe1 Fe 0.72845(3) 0.66149(2) 0.22746(2) 0.04357(14) Uani 1 1 d . . . . .
O1 O 0.90728(13) 0.59983(12) 0.31899(6) 0.0556(5) Uani 1 1 d . . . . .
N1 N 0.90621(15) 0.73713(15) 0.35799(7) 0.0468(5) Uani 1 1 d . . . . .
C1 C 0.8852(2) 0.83532(18) 0.36016(11) 0.0583(8) Uani 1 1 d . . . . .
H1A H 0.8425 0.8482 0.3887 0.070 Uiso 1 1 calc R . . . .
H1B H 0.8509 0.8541 0.3298 0.070 Uiso 1 1 calc R . . . .
C2 C 0.9804(2) 0.8889(2) 0.36524(10) 0.0675(8) Uani 1 1 d . . . . .
H2A H 0.9652 0.9538 0.3689 0.081 Uiso 1 1 calc R . . . .
H2B H 1.0196 0.8812 0.3349 0.081 Uiso 1 1 calc R . . . .
C3 C 1.0398(2) 0.8568(3) 0.41030(12) 0.0826(11) Uani 1 1 d . . . . .
H3A H 1.1033 0.8882 0.4107 0.099 Uiso 1 1 calc R . . . .
H3B H 1.0047 0.8729 0.4409 0.099 Uiso 1 1 calc R . . . .
C4 C 1.0566(2) 0.7540(2) 0.40891(11) 0.0719(9) Uani 1 1 d . . . . .
H4A H 1.0875 0.7347 0.4401 0.086 Uiso 1 1 calc R . . . .
H4B H 1.1016 0.7394 0.3816 0.086 Uiso 1 1 calc R . . . .
C5 C 0.9601(2) 0.7014(2) 0.40168(9) 0.0625(8) Uani 1 1 d . . . . .
H5A H 0.9744 0.6366 0.3967 0.075 Uiso 1 1 calc R . . . .
H5B H 0.9193 0.7074 0.4316 0.075 Uiso 1 1 calc R . . . .
C6 C 0.87875(17) 0.68042(17) 0.32053(8) 0.0394(6) Uani 1 1 d . . . . .
C7 C 0.81404(16) 0.72154(16) 0.28056(8) 0.0357(5) Uani 1 1 d . . . . .
C8 C 0.71413(16) 0.75354(15) 0.28489(8) 0.0349(5) Uani 1 1 d . . . . .
C9 C 0.68815(19) 0.79503(17) 0.23812(8) 0.0431(6) Uani 1 1 d . . . . .
H9 H 0.6270 0.8209 0.2302 0.052 Uiso 1 1 calc R . . . .
C10 C 0.77084(19) 0.79007(19) 0.20602(10) 0.0541(7) Uani 1 1 d . . . . .
H10 H 0.7739 0.8129 0.1733 0.065 Uiso 1 1 calc R . . . .
C11 C 0.84814(18) 0.74488(19) 0.23159(8) 0.0494(7) Uani 1 1 d . . . . .
H11 H 0.9108 0.7324 0.2187 0.059 Uiso 1 1 calc R . . . .
C12 C 0.7350(3) 0.5231(2) 0.23738(17) 0.0894(12) Uani 1 1 d . . . . .
H12 H 0.7710 0.4934 0.2624 0.107 Uiso 1 1 calc R . . . .
C13 C 0.6361(2) 0.5528(2) 0.24084(13) 0.0724(9) Uani 1 1 d . . . . .
H13 H 0.5943 0.5449 0.2683 0.087 Uiso 1 1 calc R . . . .
C14 C 0.6115(2) 0.5967(2) 0.19518(13) 0.0764(10) Uani 1 1 d . . . . .
H14 H 0.5509 0.6238 0.1876 0.092 Uiso 1 1 calc R . . . .
C15 C 0.6933(3) 0.5923(3) 0.16353(13) 0.0979(13) Uani 1 1 d . . . . .
H15 H 0.6973 0.6155 0.1310 0.117 Uiso 1 1 calc R . . . .
C16 C 0.7693(3) 0.5463(3) 0.18994(19) 0.1063(15) Uani 1 1 d . . . . .
H16 H 0.8323 0.5336 0.1775 0.128 Uiso 1 1 calc R . . . .
C17 C 0.64882(16) 0.74672(15) 0.32951(8) 0.0350(5) Uani 1 1 d . . . . .
C18 C 0.67038(17) 0.67507(17) 0.36481(8) 0.0386(6) Uani 1 1 d . . . . .
C19 C 0.69186(18) 0.61512(18) 0.39362(9) 0.0430(6) Uani 1 1 d . . . . .
C20 C 0.71434(17) 0.54495(16) 0.42994(8) 0.0395(6) Uani 1 1 d . . . . .
C21 C 0.79698(19) 0.48900(18) 0.42457(9) 0.0516(7) Uani 1 1 d . . . . .
H21 H 0.8384 0.4960 0.3968 0.062 Uiso 1 1 calc R . . . .
C22 C 0.8177(2) 0.42293(19) 0.46041(10) 0.0642(8) Uani 1 1 d . . . . .
H22 H 0.8734 0.3858 0.4569 0.077 Uiso 1 1 calc R . . . .
C23 C 0.7567(2) 0.41177(19) 0.50116(11) 0.0614(8) Uani 1 1 d . . . . .
H23 H 0.7712 0.3671 0.5251 0.074 Uiso 1 1 calc R . . . .
C24 C 0.6745(2) 0.46588(19) 0.50675(10) 0.0573(7) Uani 1 1 d . . . . .
H24 H 0.6330 0.4577 0.5343 0.069 Uiso 1 1 calc R . . . .
C25 C 0.65339(19) 0.53245(19) 0.47149(9) 0.0507(7) Uani 1 1 d . . . . .
H25 H 0.5977 0.5694 0.4755 0.061 Uiso 1 1 calc R . . . .
C26 C 0.57463(17) 0.80804(17) 0.33596(8) 0.0405(6) Uani 1 1 d . . . . .
H26 H 0.5690 0.8514 0.3104 0.049 Uiso 1 1 calc R . . . .
C27 C 0.50158(17) 0.81784(18) 0.37637(8) 0.0411(6) Uani 1 1 d . . . . .
C28 C 0.48204(19) 0.75309(19) 0.41343(9) 0.0546(7) Uani 1 1 d . . . . .
H28 H 0.5152 0.6970 0.4128 0.065 Uiso 1 1 calc R . . . .
C29 C 0.4143(2) 0.7704(2) 0.45115(10) 0.0657(8) Uani 1 1 d . . . . .
H29 H 0.4031 0.7265 0.4760 0.079 Uiso 1 1 calc R . . . .
C30 C 0.3638(3) 0.8512(3) 0.45210(11) 0.0847(11) Uani 1 1 d . . . . .
H30 H 0.3180 0.8627 0.4775 0.102 Uiso 1 1 calc R . . . .
C31 C 0.3803(3) 0.9151(3) 0.41578(12) 0.1073(15) Uani 1 1 d . . . . .
H31 H 0.3454 0.9703 0.4162 0.129 Uiso 1 1 calc R . . . .
C32 C 0.4488(2) 0.8987(2) 0.37818(10) 0.0732(10) Uani 1 1 d . . . . .
H32 H 0.4594 0.9432 0.3536 0.088 Uiso 1 1 calc R . . . .
O2 O 1.0000 0.4805(2) 0.2500 0.0627(8) Uani 1 2 d S T P . .
H2 H 0.967(2) 0.518(2) 0.2692(10) 0.093(12) Uiso 1 1 d . . . . .

loop_
_atom_site_aniso_label
_atom_site_aniso_U_11
_atom_site_aniso_U_22
_atom_site_aniso_U_33
_atom_site_aniso_U_23
_atom_site_aniso_U_13
_atom_site_aniso_U_12
Fe1 0.0417(2) 0.0485(2) 0.0405(2) -0.00938(17) -0.00283(16) 0.00960(18)
O1 0.0621(12) 0.0522(12) 0.0526(10) -0.0041(9) -0.0046(9) 0.0237(10)
N1 0.0459(13) 0.0483(14) 0.0464(12) -0.0027(11) -0.0103(10) 0.0001(11)
C1 0.0570(18) 0.0543(19) 0.0636(17) -0.0139(15) -0.0056(14) 0.0028(15)
C2 0.070(2) 0.061(2) 0.0712(19) -0.0215(16) 0.0022(16) -0.0097(17)
C3 0.067(2) 0.101(3) 0.079(2) -0.028(2) -0.0114(17) -0.017(2)
C4 0.056(2) 0.102(3) 0.0573(17) -0.0049(18) -0.0164(14) -0.001(2)
C5 0.064(2) 0.080(2) 0.0435(15) 0.0026(15) -0.0088(13) -0.0002(17)
C6 0.0327(14) 0.0471(16) 0.0385(13) -0.0034(12) 0.0061(10) 0.0023(12)
C7 0.0355(13) 0.0337(13) 0.0378(12) -0.0002(10) 0.0017(10) 0.0043(11)
C8 0.0379(14) 0.0307(13) 0.0362(12) -0.0027(10) 0.0002(10) 0.0042(11)
C9 0.0441(15) 0.0452(15) 0.0401(13) 0.0067(11) 0.0030(11) 0.0114(13)
C10 0.0559(17) 0.0613(18) 0.0451(14) 0.0143(14) 0.0097(13) 0.0047(15)
C11 0.0391(15) 0.0643(19) 0.0448(14) 0.0066(13) 0.0086(11) 0.0065(14)
C12 0.091(3) 0.0455(19) 0.131(4) -0.026(2) -0.045(3) 0.0185(19)
C13 0.071(2) 0.0447(18) 0.102(2) -0.0093(18) -0.0171(19) -0.0073(17)
C14 0.064(2) 0.072(2) 0.093(2) -0.018(2) -0.0316(19) 0.0002(18)
C15 0.097(3) 0.130(4) 0.067(2) -0.053(2) -0.019(2) 0.010(3)
C16 0.077(3) 0.105(3) 0.137(4) -0.088(3) -0.012(3) 0.032(2)
C17 0.0362(13) 0.0348(13) 0.0339(11) 0.0009(10) -0.0005(10) 0.0024(11)
C18 0.0352(14) 0.0410(15) 0.0396(13) -0.0012(12) 0.0059(11) 0.0063(12)
C19 0.0430(15) 0.0441(15) 0.0420(13) -0.0003(12) 0.0032(11) 0.0055(13)
C20 0.0446(15) 0.0360(14) 0.0379(12) 0.0022(11) -0.0021(11) 0.0017(12)
C21 0.0526(17) 0.0511(17) 0.0512(15) 0.0074(14) 0.0091(12) 0.0083(14)
C22 0.067(2) 0.0566(19) 0.0692(19) 0.0119(16) 0.0019(16) 0.0234(16)
C23 0.075(2) 0.0537(18) 0.0551(16) 0.0194(15) -0.0102(15) 0.0024(17)
C24 0.0642(19) 0.0581(19) 0.0496(15) 0.0132(14) 0.0082(14) 0.0000(16)
C25 0.0502(16) 0.0523(17) 0.0497(15) 0.0052(13) 0.0047(12) 0.0079(14)
C26 0.0440(15) 0.0413(14) 0.0363(12) 0.0014(11) 0.0009(11) 0.0058(12)
C27 0.0362(14) 0.0514(17) 0.0356(12) -0.0043(11) -0.0043(11) 0.0107(12)
C28 0.0520(18) 0.0490(17) 0.0627(17) 0.0010(14) 0.0150(14) 0.0037(14)
C29 0.069(2) 0.072(2) 0.0565(17) 0.0077(16) 0.0195(15) 0.0012(18)
C30 0.085(2) 0.111(3) 0.0574(18) 0.005(2) 0.0307(17) 0.044(2)
C31 0.136(3) 0.122(3) 0.064(2) 0.023(2) 0.042(2) 0.090(3)
C32 0.086(2) 0.084(2) 0.0495(16) 0.0169(16) 0.0169(15) 0.048(2)
O2 0.075(2) 0.0408(17) 0.0719(19) 0.000 0.0244(17) 0.000

loop_
_atom_type_symbol
_atom_type_description
_atom_type_scat_dispersion_real
_atom_type_scat_dispersion_imag
_atom_type_scat_source
C C 0.0033 0.0016 'International Tables Vol C Tables 4.2.6.8 and 6.1.1.4'
H H 0.0000 0.0000 'International Tables Vol C Tables 4.2.6.8 and 6.1.1.4'
Fe Fe 0.3463 0.8444 'International Tables Vol C Tables 4.2.6.8 and 6.1.1.4'
N N 0.0061 0.0033 'International Tables Vol C Tables 4.2.6.8 and 6.1.1.4'
O O 0.0106 0.0060 'International Tables Vol C Tables 4.2.6.8 and 6.1.1.4'

loop_
_geom_angle_atom_site_label_1
_geom_angle_atom_site_label_2
_geom_angle_atom_site_label_3
_geom_angle
_geom_angle_site_symmetry_1
_geom_angle_site_symmetry_3
_geom_angle_publ_flag
C7 Fe1 C8 41.25(8) . . ?
C7 Fe1 C9 69.12(9) . . ?
C7 Fe1 C10 68.81(10) . . ?
C7 Fe1 C11 41.17(8) . . ?
C7 Fe1 C12 108.20(12) . . ?
C7 Fe1 C13 124.11(12) . . ?
C7 Fe1 C14 160.09(12) . . ?
C7 Fe1 C15 158.65(14) . . ?
C7 Fe1 C16 123.06(13) . . ?
C8 Fe1 C13 108.64(12) . . ?
C9 Fe1 C8 40.95(8) . . ?
C9 Fe1 C10 40.41(9) . . ?
C9 Fe1 C13 123.40(12) . . ?
C10 Fe1 C8 68.50(10) . . ?
C10 Fe1 C13 158.42(12) . . ?
C11 Fe1 C8 69.00(9) . . ?
C11 Fe1 C9 68.53(10) . . ?
C11 Fe1 C10 40.58(10) . . ?
C11 Fe1 C12 123.50(13) . . ?
C11 Fe1 C13 160.22(12) . . ?
C11 Fe1 C14 157.32(12) . . ?
C11 Fe1 C15 121.92(14) . . ?
C11 Fe1 C16 107.77(14) . . ?
C12 Fe1 C8 123.86(14) . . ?
C12 Fe1 C9 159.75(15) . . ?
C12 Fe1 C10 158.98(15) . . ?
C12 Fe1 C13 40.35(12) . . ?
C12 Fe1 C15 68.18(16) . . ?
C14 Fe1 C8 123.22(12) . . ?
C14 Fe1 C9 107.10(12) . . ?
C14 Fe1 C10 121.78(13) . . ?
C14 Fe1 C12 68.20(13) . . ?
C14 Fe1 C13 40.54(12) . . ?
C14 Fe1 C15 40.03(13) . . ?
C15 Fe1 C8 158.31(14) . . ?
C15 Fe1 C9 121.75(14) . . ?
C15 Fe1 C10 106.61(15) . . ?
C15 Fe1 C13 67.68(15) . . ?
C16 Fe1 C8 159.56(16) . . ?
C16 Fe1 C9 158.36(18) . . ?
C16 Fe1 C10 123.00(18) . . ?
C16 Fe1 C12 39.93(16) . . ?
C16 Fe1 C13 67.17(16) . . ?
C16 Fe1 C14 67.62(14) . . ?
C16 Fe1 C15 40.71(15) . . ?
C1 N1 C5 114.4(2) . . ?
C6 N1 C1 125.2(2) . . ?
C6 N1 C5 120.4(2) . . ?
N1 C1 C2 110.1(2) . . ?
C1 C2 C3 111.3(3) . . ?
C4 C3 C2 111.3(2) . . ?
C3 C4 C5 111.8(3) . . ?
N1 C5 C4 110.2(2) . . ?
O1 C6 N1 121.4(2) . . ?
O1 C6 C7 122.5(2) . . ?
N1 C6 C7 116.1(2) . . ?
C6 C7 Fe1 130.91(17) . . ?
C8 C7 Fe1 70.03(12) . . ?
C8 C7 C6 128.41(19) . . ?
C11 C7 Fe1 69.44(14) . . ?
C11 C7 C6 123.7(2) . . ?
C11 C7 C8 107.5(2) . . ?
C7 C8 Fe1 68.72(12) . . ?
C7 C8 C17 127.10(19) . . ?
C9 C8 Fe1 69.41(13) . . ?
C9 C8 C7 107.41(19) . . ?
C9 C8 C17 125.5(2) . . ?
C17 C8 Fe1 127.73(16) . . ?
C8 C9 Fe1 69.64(13) . . ?
C10 C9 Fe1 69.81(15) . . ?
C10 C9 C8 108.2(2) . . ?
C9 C10 Fe1 69.78(15) . . ?
C9 C10 C11 108.6(2) . . ?
C11 C10 Fe1 69.17(16) . . ?
C7 C11 Fe1 69.40(14) . . ?
C10 C11 Fe1 70.25(15) . . ?
C10 C11 C7 108.3(2) . . ?
C13 C12 Fe1 70.33(18) . . ?
C16 C12 Fe1 69.8(2) . . ?
C16 C12 C13 107.6(3) . . ?
C12 C13 Fe1 69.33(19) . . ?
C12 C13 C14 107.8(3) . . ?
C14 C13 Fe1 69.16(18) . . ?
C13 C14 Fe1 70.30(16) . . ?
C15 C14 Fe1 70.07(18) . . ?
C15 C14 C13 108.2(3) . . ?
C14 C15 Fe1 69.90(17) . . ?
C14 C15 C16 107.3(4) . . ?
C16 C15 Fe1 69.44(18) . . ?
C12 C16 Fe1 70.24(19) . . ?
C12 C16 C15 109.0(3) . . ?
C15 C16 Fe1 69.85(19) . . ?
C18 C17 C8 116.92(19) . . ?
C26 C17 C8 119.9(2) . . ?
C26 C17 C18 123.2(2) . . ?
C19 C18 C17 177.6(2) . . ?
C18 C19 C20 177.2(3) . . ?
C21 C20 C19 121.1(2) . . ?
C21 C20 C25 118.7(2) . . ?
C25 C20 C19 120.1(2) . . ?
C22 C21 C20 119.9(2) . . ?
C23 C22 C21 120.4(3) . . ?
C24 C23 C22 120.3(3) . . ?
C23 C24 C25 119.9(2) . . ?
C24 C25 C20 120.7(2) . . ?
C17 C26 C27 131.0(2) . . ?
C28 C27 C26 125.6(2) . . ?
C32 C27 C26 117.2(2) . . ?
C32 C27 C28 117.2(2) . . ?
C29 C28 C27 121.2(3) . . ?
C30 C29 C28 120.2(3) . . ?
C31 C30 C29 119.7(3) . . ?
C30 C31 C32 120.4(3) . . ?
C27 C32 C31 121.3(3) . . ?

loop_
_geom_bond_atom_site_label_1
_geom_bond_atom_site_label_2
_geom_bond_distance
_geom_bond_site_symmetry_2
_geom_bond_publ_flag
Fe1 C7 2.021(2) . ?
Fe1 C8 2.038(2) . ?
Fe1 C9 2.035(2) . ?
Fe1 C10 2.035(3) . ?
Fe1 C11 2.021(3) . ?
Fe1 C12 2.029(3) . ?
Fe1 C13 2.043(3) . ?
Fe1 C14 2.027(3) . ?
Fe1 C15 2.030(3) . ?
Fe1 C16 2.024(3) . ?
O1 C6 1.233(3) . ?
N1 C1 1.456(3) . ?
N1 C5 1.465(3) . ?
N1 C6 1.344(3) . ?
C1 C2 1.506(4) . ?
C2 C3 1.514(4) . ?
C3 C4 1.511(4) . ?
C4 C5 1.522(4) . ?
C6 C7 1.499(3) . ?
C7 C8 1.430(3) . ?
C7 C11 1.421(3) . ?
C8 C9 1.425(3) . ?
C8 C17 1.480(3) . ?
C9 C10 1.406(3) . ?
C10 C11 1.407(3) . ?
C12 C13 1.404(4) . ?
C12 C16 1.384(5) . ?
C13 C14 1.410(4) . ?
C14 C15 1.389(4) . ?
C15 C16 1.410(5) . ?
C17 C18 1.431(3) . ?
C17 C26 1.351(3) . ?
C18 C19 1.195(3) . ?
C19 C20 1.436(3) . ?
C20 C21 1.387(3) . ?
C20 C25 1.388(3) . ?
C21 C22 1.381(3) . ?
C22 C23 1.370(4) . ?
C23 C24 1.366(3) . ?
C24 C25 1.376(3) . ?
C26 C27 1.464(3) . ?
C27 C28 1.387(3) . ?
C27 C32 1.375(3) . ?
C28 C29 1.379(3) . ?
C29 C30 1.358(4) . ?
C30 C31 1.358(4) . ?
C31 C32 1.381(4) . ?

loop_
_geom_torsion_atom_site_label_1
_geom_torsion_atom_site_label_2
_geom_torsion_atom_site_label_3
_geom_torsion_atom_site_label_4
_geom_torsion
_geom_torsion_site_symmetry_1
_geom_torsion_site_symmetry_2
_geom_torsion_site_symmetry_3
_geom_torsion_site_symmetry_4
_geom_torsion_publ_flag
Fe1 C7 C8 C9 -58.83(16) . . . . ?
Fe1 C7 C8 C17 121.9(2) . . . . ?
Fe1 C7 C11 C10 59.7(2) . . . . ?
Fe1 C8 C9 C10 -59.37(18) . . . . ?
Fe1 C8 C17 C18 66.3(3) . . . . ?
Fe1 C8 C17 C26 -115.3(2) . . . . ?
Fe1 C9 C10 C11 -58.4(2) . . . . ?
Fe1 C10 C11 C7 -59.18(19) . . . . ?
Fe1 C12 C13 C14 58.6(2) . . . . ?
Fe1 C12 C16 C15 -59.3(3) . . . . ?
Fe1 C13 C14 C15 60.0(2) . . . . ?
Fe1 C14 C15 C16 59.6(2) . . . . ?
Fe1 C15 C16 C12 59.5(3) . . . . ?
O1 C6 C7 Fe1 17.9(3) . . . . ?
O1 C6 C7 C8 114.3(3) . . . . ?
O1 C6 C7 C11 -73.2(3) . . . . ?
N1 C1 C2 C3 -55.3(3) . . . . ?
N1 C6 C7 Fe1 -163.49(17) . . . . ?
N1 C6 C7 C8 -67.2(3) . . . . ?
N1 C6 C7 C11 105.4(3) . . . . ?
C1 N1 C5 C4 -56.3(3) . . . . ?
C1 N1 C6 O1 173.0(2) . . . . ?
C1 N1 C6 C7 -5.6(3) . . . . ?
C1 C2 C3 C4 53.5(3) . . . . ?
C2 C3 C4 C5 -51.9(4) . . . . ?
C3 C4 C5 N1 52.1(3) . . . . ?
C5 N1 C1 C2 58.1(3) . . . . ?
C5 N1 C6 O1 -8.2(4) . . . . ?
C5 N1 C6 C7 173.2(2) . . . . ?
C6 N1 C1 C2 -123.1(3) . . . . ?
C6 N1 C5 C4 124.8(3) . . . . ?
C6 C7 C8 Fe1 -127.0(2) . . . . ?
C6 C7 C8 C9 174.2(2) . . . . ?
C6 C7 C8 C17 -5.0(4) . . . . ?
C6 C7 C11 Fe1 126.2(2) . . . . ?
C6 C7 C11 C10 -174.1(2) . . . . ?
C7 C8 C9 Fe1 58.40(16) . . . . ?
C7 C8 C9 C10 -1.0(3) . . . . ?
C7 C8 C17 C18 -24.3(3) . . . . ?
C7 C8 C17 C26 154.1(2) . . . . ?
C8 C7 C11 Fe1 -59.94(16) . . . . ?
C8 C7 C11 C10 -0.2(3) . . . . ?
C8 C9 C10 Fe1 59.27(17) . . . . ?
C8 C9 C10 C11 0.8(3) . . . . ?
C8 C17 C26 C27 -178.8(2) . . . . ?
C9 C8 C17 C18 156.6(2) . . . . ?
C9 C8 C17 C26 -25.0(4) . . . . ?
C9 C10 C11 Fe1 58.80(19) . . . . ?
C9 C10 C11 C7 -0.4(3) . . . . ?
C11 C7 C8 Fe1 59.56(17) . . . . ?
C11 C7 C8 C9 0.7(3) . . . . ?
C11 C7 C8 C17 -178.5(2) . . . . ?
C12 C13 C14 Fe1 -58.7(2) . . . . ?
C12 C13 C14 C15 1.3(4) . . . . ?
C13 C12 C16 Fe1 60.5(2) . . . . ?
C13 C12 C16 C15 1.2(4) . . . . ?
C13 C14 C15 Fe1 -60.2(2) . . . . ?
C13 C14 C15 C16 -0.6(4) . . . . ?
C14 C15 C16 Fe1 -59.9(2) . . . . ?
C14 C15 C16 C12 -0.4(4) . . . . ?
C16 C12 C13 Fe1 -60.2(3) . . . . ?
C16 C12 C13 C14 -1.6(4) . . . . ?
C17 C8 C9 Fe1 -122.3(2) . . . . ?
C17 C8 C9 C10 178.3(2) . . . . ?
C17 C26 C27 C28 -12.8(4) . . . . ?
C17 C26 C27 C32 166.2(3) . . . . ?
C18 C17 C26 C27 -0.6(4) . . . . ?
C19 C20 C21 C22 179.1(2) . . . . ?
C19 C20 C25 C24 -179.5(2) . . . . ?
C20 C21 C22 C23 0.5(4) . . . . ?
C21 C20 C25 C24 0.1(4) . . . . ?
C21 C22 C23 C24 0.1(4) . . . . ?
C22 C23 C24 C25 -0.5(4) . . . . ?
C23 C24 C25 C20 0.5(4) . . . . ?
C25 C20 C21 C22 -0.5(4) . . . . ?
C26 C27 C28 C29 177.4(3) . . . . ?
C26 C27 C32 C31 -178.2(3) . . . . ?
C27 C28 C29 C30 1.2(5) . . . . ?
C28 C27 C32 C31 0.9(5) . . . . ?
C28 C29 C30 C31 -0.1(5) . . . . ?
C29 C30 C31 C32 -0.5(6) . . . . ?
C30 C31 C32 C27 0.1(6) . . . . ?
C32 C27 C28 C29 -1.6(4) . . . . ?
